data_1563841
loop_
_publ_author_name
'Skar\.zy\'nska, Anna'
'Gniewek, Andrzej'

_publ_section_title
;
 From bidentate H-spirophosporane ligand to tridentate phosphonate ligand
 in palladium chemistry
;
_journal_name_full 'Inorganica Chimica Acta'
_journal_page_first 248
_journal_page_last 251
_journal_paper_doi 10.1016/j.ica.2018.08.033
_journal_volume 483
_journal_year 2018
_chemical_absolute_configuration .
_chemical_formula_moiety 'C10 H23 N2 O2 P'
_chemical_formula_sum 'C10 H23 N2 O2 P'
_chemical_formula_weight 234.27
_space_group_IT_number 92
_space_group_name_Hall 'P 4abw 2nw'
_space_group_name_H-M_alt 'P 41 21 2'
_symmetry_cell_setting tetragonal
_symmetry_space_group_name_Hall 'P 4abw 2nw'
_symmetry_space_group_name_H-M 'P 41 21 2'
_atom_sites_solution_hydrogens difmap
_atom_sites_solution_primary direct
_atom_sites_solution_secondary difmap
_cell_angle_alpha 90.00
_cell_angle_beta 90.00
_cell_angle_gamma 90.00
_cell_formula_units_Z 8
_cell_length_a 11.855(4)
_cell_length_b 11.855(4)
_cell_length_c 18.922(5)
_cell_measurement_reflns_used 4420
_cell_measurement_temperature 100(2)
_cell_measurement_theta_max 27.50
_cell_measurement_theta_min 2.50
_cell_volume 2659.3(15)
_computing_cell_refinement 'CrysAlis RED (Oxford Diffraction, 2010)'
_computing_data_collection 'CrysAlis CCD (Oxford Diffraction, 2010)'
_computing_data_reduction 'CrysAlis RED'
_computing_molecular_graphics 'ORTEP-3 (Farrugia, 1997)'
_computing_publication_material SHELXL-97
_computing_structure_refinement 'SHELXL-97 (Sheldrick, 2008)'
_computing_structure_solution 'SHELXS-97 (Sheldrick, 2008)'
_diffrn_ambient_temperature 100(2)
_diffrn_measured_fraction_theta_full 0.988
_diffrn_measured_fraction_theta_max 0.988
_diffrn_measurement_device_type 'Kuma KM-4 CCD diffractometer'
_diffrn_measurement_method \w
_diffrn_radiation_monochromator graphite
_diffrn_radiation_source 'fine-focus sealed tube'
_diffrn_radiation_type MoK\a
_diffrn_radiation_wavelength 0.71073
_diffrn_reflns_av_R_equivalents 0.0319
_diffrn_reflns_av_sigmaI/netI 0.0454
_diffrn_reflns_limit_h_max 14
_diffrn_reflns_limit_h_min -8
_diffrn_reflns_limit_k_max 14
_diffrn_reflns_limit_k_min -15
_diffrn_reflns_limit_l_max 21
_diffrn_reflns_limit_l_min -24
_diffrn_reflns_number 7788
_diffrn_reflns_theta_full 27.50
_diffrn_reflns_theta_max 27.50
_diffrn_reflns_theta_min 2.50
_diffrn_standards_interval_count .
_diffrn_standards_interval_time .
_diffrn_standards_number 0
_exptl_absorpt_coefficient_mu 0.194
_exptl_absorpt_correction_T_max 0.988
_exptl_absorpt_correction_T_min 0.964
_exptl_absorpt_correction_type analytical
_exptl_absorpt_process_details '(CrysAlis RED; Oxford Diffraction, 2010)'
_exptl_crystal_colour colorless
_exptl_crystal_density_diffrn 1.170
_exptl_crystal_density_method 'not measured'
_exptl_crystal_description plate
_exptl_crystal_F_000 1024
_exptl_crystal_size_max 0.32
_exptl_crystal_size_mid 0.20
_exptl_crystal_size_min 0.10
_refine_diff_density_max 0.221
_refine_diff_density_min -0.187
_refine_diff_density_rms 0.042
_refine_ls_abs_structure_details 'Flack H D (1983), Acta Cryst. A39, 876-881'
_refine_ls_abs_structure_Flack 0.02(10)
_refine_ls_extinction_method none
_refine_ls_goodness_of_fit_ref 1.022
_refine_ls_hydrogen_treatment refall
_refine_ls_matrix_type full
_refine_ls_number_parameters 228
_refine_ls_number_reflns 2958
_refine_ls_number_restraints 0
_refine_ls_restrained_S_all 1.022
_refine_ls_R_factor_all 0.0472
_refine_ls_R_factor_gt 0.0365
_refine_ls_shift/su_max 0.000
_refine_ls_shift/su_mean 0.000
_refine_ls_structure_factor_coef Fsqd
_refine_ls_weighting_details 'calc w=1/[\s^2^(Fo^2^)+(0.0388P)^2^+0.0435P] where P=(Fo^2^+2Fc^2^)/3'
_refine_ls_weighting_scheme calc
_refine_ls_wR_factor_gt 0.0739
_refine_ls_wR_factor_ref 0.0767
_reflns_number_gt 2557
_reflns_number_total 2958
_reflns_threshold_expression I>2\s(I)
_cod_data_source_file ICA-2018-483-248.cif
_cod_data_source_block lvalp
_cod_original_cell_volume 2659.3(19)
_cod_original_sg_symbol_Hall 'P 4abw 2nw '
_cod_database_code 1563841

loop_
_symmetry_equiv_pos_as_xyz
'x, y, z'
'-x, -y, z+1/2'
'-y+1/2, x+1/2, z+1/4'
'y+1/2, -x+1/2, z+3/4'
'-x+1/2, y+1/2, -z+1/4'
'x+1/2, -y+1/2, -z+3/4'
'y, x, -z'
'-y, -x, -z+1/2'

loop_
_atom_site_label
_atom_site_type_symbol
_atom_site_fract_x
_atom_site_fract_y
_atom_site_fract_z
_atom_site_U_iso_or_equiv
_atom_site_adp_type
_atom_site_occupancy
_atom_site_symmetry_multiplicity
_atom_site_calc_flag
_atom_site_refinement_flags
_atom_site_disorder_assembly
_atom_site_disorder_group
P P 0.51082(4) 0.11945(4) 0.11444(2) 0.01441(12) Uani 1 1 d . . .
H H 0.5135(12) 0.2260(13) 0.1147(8) 0.006(4) Uiso 1 1 d . . .
O1 O 0.45723(9) 0.11855(11) 0.02999(6) 0.0196(3) Uani 1 1 d . . .
O2 O 0.56813(10) 0.12070(10) 0.19741(6) 0.0166(3) Uani 1 1 d . . .
N1 N 0.39167(13) 0.06396(14) 0.14276(9) 0.0198(4) Uani 1 1 d . . .
H1 H 0.3897(17) 0.0396(16) 0.1812(11) 0.022(6) Uiso 1 1 d . . .
N2 N 0.62274(13) 0.05262(13) 0.08530(9) 0.0170(4) Uani 1 1 d . . .
H2 H 0.6203(17) 0.0256(16) 0.0470(11) 0.022(6) Uiso 1 1 d . . .
C11 C 0.30446(15) 0.03794(16) 0.09154(10) 0.0168(4) Uani 1 1 d . . .
H11 H 0.3099(14) -0.0419(14) 0.0776(9) 0.010(5) Uiso 1 1 d . . .
C12 C 0.33822(15) 0.1124(2) 0.02959(10) 0.0203(4) Uani 1 1 d . . .
H121 H 0.3148(15) 0.0798(15) -0.0163(10) 0.013(5) Uiso 1 1 d . . .
H122 H 0.3036(16) 0.1876(17) 0.0344(10) 0.024(5) Uiso 1 1 d . . .
C13 C 0.18396(15) 0.05940(16) 0.11799(11) 0.0183(4) Uani 1 1 d . . .
H131 H 0.1370(15) 0.0606(16) 0.0793(10) 0.017(5) Uiso 1 1 d . . .
C14 C 0.14144(18) -0.0392(2) 0.16265(14) 0.0297(5) Uani 1 1 d . . .
H141 H 0.1470(17) -0.1080(19) 0.1373(12) 0.037(6) Uiso 1 1 d . . .
H142 H 0.0610(17) -0.0274(16) 0.1762(10) 0.023(5) Uiso 1 1 d . . .
H143 H 0.1843(19) -0.0417(19) 0.2086(13) 0.041(7) Uiso 1 1 d . . .
C15 C 0.1700(2) 0.1701(2) 0.15721(13) 0.0294(5) Uani 1 1 d . . .
H151 H 0.203(2) 0.237(2) 0.1340(13) 0.048(7) Uiso 1 1 d . . .
H152 H 0.2077(18) 0.1683(17) 0.2017(12) 0.031(6) Uiso 1 1 d . . .
H153 H 0.0929(19) 0.1831(17) 0.1678(11) 0.031(6) Uiso 1 1 d . . .
C21 C 0.71279(14) 0.02575(14) 0.13467(10) 0.0152(4) Uani 1 1 d . . .
H211 H 0.7353(14) -0.0502(14) 0.1293(9) 0.008(4) Uiso 1 1 d . . .
C22 C 0.65507(16) 0.03971(16) 0.20627(10) 0.0183(4) Uani 1 1 d . . .
H221 H 0.7057(15) 0.0692(15) 0.2426(9) 0.013(5) Uiso 1 1 d . . .
H222 H 0.6206(14) -0.0328(15) 0.2203(9) 0.015(5) Uiso 1 1 d . . .
C23 C 0.81850(14) 0.09855(16) 0.12404(10) 0.0194(4) Uani 1 1 d . . .
H231 H 0.8718(15) 0.0770(14) 0.1591(10) 0.013(5) Uiso 1 1 d . . .
C24 C 0.79509(18) 0.22423(17) 0.12992(14) 0.0248(5) Uani 1 1 d . . .
H241 H 0.7607(17) 0.2460(17) 0.1780(12) 0.030(6) Uiso 1 1 d . . .
H242 H 0.8660(17) 0.2655(16) 0.1249(10) 0.029(6) Uiso 1 1 d . . .
H243 H 0.7437(16) 0.2479(14) 0.0954(10) 0.012(5) Uiso 1 1 d . . .
C25 C 0.8733(2) 0.0718(2) 0.05321(13) 0.0325(5) Uani 1 1 d . . .
H251 H 0.8901(18) -0.005(2) 0.0506(11) 0.035(7) Uiso 1 1 d . . .
H252 H 0.8243(17) 0.0876(16) 0.0140(11) 0.026(6) Uiso 1 1 d . . .
H253 H 0.944(2) 0.1184(17) 0.0445(12) 0.042(7) Uiso 1 1 d . . .

loop_
_atom_site_aniso_label
_atom_site_aniso_U_11
_atom_site_aniso_U_22
_atom_site_aniso_U_33
_atom_site_aniso_U_23
_atom_site_aniso_U_13
_atom_site_aniso_U_12
P 0.0152(2) 0.0195(2) 0.0085(2) 0.0012(2) 0.00061(18) 0.00162(18)
O1 0.0155(6) 0.0351(8) 0.0081(6) 0.0040(6) 0.0006(5) 0.0004(6)
O2 0.0166(6) 0.0262(7) 0.0070(6) -0.0024(6) -0.0003(5) 0.0037(5)
N1 0.0163(8) 0.0343(9) 0.0089(9) 0.0074(8) 0.0007(7) -0.0015(7)
N2 0.0186(8) 0.0229(8) 0.0097(8) -0.0066(7) 0.0002(7) 0.0003(7)
C11 0.0155(9) 0.0216(10) 0.0133(10) -0.0002(8) -0.0018(7) 0.0020(7)
C12 0.0175(9) 0.0325(11) 0.0110(10) 0.0028(9) -0.0025(8) 0.0009(9)
C13 0.0139(9) 0.0262(10) 0.0149(11) 0.0024(9) -0.0033(9) 0.0023(7)
C14 0.0180(11) 0.0361(13) 0.0350(15) 0.0112(11) 0.0050(10) -0.0019(9)
C15 0.0230(11) 0.0377(13) 0.0276(13) -0.0061(11) 0.0049(10) 0.0040(10)
C21 0.0178(9) 0.0132(8) 0.0146(10) -0.0012(8) -0.0028(8) 0.0049(7)
C22 0.0180(9) 0.0219(11) 0.0149(10) 0.0020(8) -0.0014(8) 0.0014(7)
C23 0.0136(8) 0.0269(10) 0.0178(11) 0.0008(9) -0.0029(8) 0.0029(7)
C24 0.0231(10) 0.0248(10) 0.0266(13) -0.0004(10) -0.0056(10) -0.0077(8)
C25 0.0230(12) 0.0481(15) 0.0264(13) -0.0030(12) 0.0067(11) 0.0010(11)

loop_
_atom_type_symbol
_atom_type_description
_atom_type_scat_dispersion_real
_atom_type_scat_dispersion_imag
_atom_type_scat_source
C C 0.0033 0.0016 'International Tables Vol C Tables 4.2.6.8 and 6.1.1.4'
H H 0.0000 0.0000 'International Tables Vol C Tables 4.2.6.8 and 6.1.1.4'
N N 0.0061 0.0033 'International Tables Vol C Tables 4.2.6.8 and 6.1.1.4'
O O 0.0106 0.0060 'International Tables Vol C Tables 4.2.6.8 and 6.1.1.4'
P P 0.1023 0.0942 'International Tables Vol C Tables 4.2.6.8 and 6.1.1.4'

loop_
_geom_angle_atom_site_label_1
_geom_angle_atom_site_label_2
_geom_angle_atom_site_label_3
_geom_angle
_geom_angle_site_symmetry_1
_geom_angle_site_symmetry_3
N2 P N1 127.57(9) . .
N2 P O2 89.50(7) . .
N1 P O2 92.61(8) . .
N2 P O1 89.06(7) . .
N1 P O1 89.03(8) . .
O2 P O1 178.28(6) . .
N2 P H 117.6(7) . .
N1 P H 114.8(7) . .
O2 P H 88.7(7) . .
O1 P H 91.1(7) . .
C12 O1 P 111.98(11) . .
C22 O2 P 113.03(10) . .
C11 N1 P 118.60(13) . .
C11 N1 H1 121.4(15) . .
P N1 H1 118.3(15) . .
C21 N2 P 118.93(13) . .
C21 N2 H2 121.7(15) . .
P N2 H2 118.2(15) . .
N1 C11 C12 101.77(15) . .
N1 C11 C13 114.23(16) . .
C12 C11 C13 113.58(15) . .
N1 C11 H11 109.6(10) . .
C12 C11 H11 109.6(10) . .
C13 C11 H11 107.9(10) . .
O1 C12 C11 106.77(15) . .
O1 C12 H121 107.8(10) . .
C11 C12 H121 112.0(11) . .
O1 C12 H122 111.6(11) . .
C11 C12 H122 110.2(11) . .
H121 C12 H122 108.4(15) . .
C15 C13 C14 110.79(19) . .
C15 C13 C11 113.88(16) . .
C14 C13 C11 111.14(16) . .
C15 C13 H131 108.0(12) . .
C14 C13 H131 104.6(12) . .
C11 C13 H131 107.8(12) . .
C13 C14 H141 110.8(14) . .
C13 C14 H142 110.5(11) . .
H141 C14 H142 108.5(16) . .
C13 C14 H143 109.5(13) . .
H141 C14 H143 112.1(18) . .
H142 C14 H143 105.4(17) . .
C13 C15 H151 115.6(14) . .
C13 C15 H152 111.2(13) . .
H151 C15 H152 103(2) . .
C13 C15 H153 110.5(13) . .
H151 C15 H153 110.2(18) . .
H152 C15 H153 105.6(18) . .
N2 C21 C22 102.55(14) . .
N2 C21 C23 113.09(15) . .
C22 C21 C23 114.91(15) . .
N2 C21 H211 110.3(11) . .
C22 C21 H211 109.0(11) . .
C23 C21 H211 106.9(10) . .
O2 C22 C21 107.10(14) . .
O2 C22 H221 106.7(10) . .
C21 C22 H221 112.8(11) . .
O2 C22 H222 108.7(10) . .
C21 C22 H222 109.2(11) . .
H221 C22 H222 112.1(14) . .
C24 C23 C25 110.29(18) . .
C24 C23 C21 113.12(15) . .
C25 C23 C21 110.26(17) . .
C24 C23 H231 109.5(11) . .
C25 C23 H231 105.9(11) . .
C21 C23 H231 107.4(11) . .
C23 C24 H241 112.5(11) . .
C23 C24 H242 109.1(12) . .
H241 C24 H242 107.5(16) . .
C23 C24 H243 111.2(11) . .
H241 C24 H243 106.5(15) . .
H242 C24 H243 110.0(16) . .
C23 C25 H251 109.9(14) . .
C23 C25 H252 112.4(12) . .
H251 C25 H252 106.2(19) . .
C23 C25 H253 112.3(13) . .
H251 C25 H253 110.4(17) . .
H252 C25 H253 105.3(18) . .

loop_
_geom_bond_atom_site_label_1
_geom_bond_atom_site_label_2
_geom_bond_distance
_geom_bond_site_symmetry_2
P N2 1.6407(17) .
P N1 1.6477(17) .
P O2 1.7108(13) .
P O1 1.7196(14) .
P H 1.264(16) .
O1 C12 1.413(2) .
O2 C22 1.418(2) .
N1 C11 1.450(2) .
N1 H1 0.78(2) .
N2 C21 1.454(2) .
N2 H2 0.79(2) .
C11 C12 1.521(3) .
C11 C13 1.535(2) .
C11 H11 0.985(17) .
C12 H121 0.989(18) .
C12 H122 0.99(2) .
C13 C15 1.517(3) .
C13 C14 1.528(3) .
C13 H131 0.919(19) .
C14 H141 0.95(2) .
C14 H142 1.00(2) .
C14 H143 1.01(2) .
C15 H151 0.99(2) .
C15 H152 0.95(2) .
C15 H153 0.95(2) .
C21 C22 1.527(3) .
C21 C23 1.535(2) .
C21 H211 0.945(16) .
C22 H221 0.977(18) .
C22 H222 0.988(18) .
C23 C24 1.520(3) .
C23 C25 1.523(3) .
C23 H231 0.952(18) .
C24 H241 1.03(2) .
C24 H242 0.977(19) .
C24 H243 0.936(19) .
C25 H251 0.94(2) .
C25 H252 0.96(2) .
C25 H253 1.01(2) .

loop_
_geom_hbond_atom_site_label_D
_geom_hbond_atom_site_label_H
_geom_hbond_atom_site_label_A
_geom_hbond_distance_DH
_geom_hbond_distance_HA
_geom_hbond_distance_DA
_geom_hbond_angle_DHA
_geom_hbond_site_symmetry_A
N1 H1 O1 0.78(2) 2.11(2) 2.891(2) 174(2) 3_545
N2 H2 O2 0.79(2) 2.19(2) 2.976(2) 173(2) 4_554

loop_
_geom_torsion_atom_site_label_1
_geom_torsion_atom_site_label_2
_geom_torsion_atom_site_label_3
_geom_torsion_atom_site_label_4
_geom_torsion
_geom_torsion_site_symmetry_1
_geom_torsion_site_symmetry_2
_geom_torsion_site_symmetry_3
_geom_torsion_site_symmetry_4
N2 P O1 C12 148.09(14) . . . .
N1 P O1 C12 20.48(14) . . . .
N2 P O2 C22 -18.78(13) . . . .
N1 P O2 C22 108.81(13) . . . .
N2 P N1 C11 -86.49(16) . . . .
O2 P N1 C11 -177.87(14) . . . .
O1 P N1 C11 1.57(14) . . . .
N1 P N2 C21 -93.14(16) . . . .
O2 P N2 C21 -0.24(14) . . . .
O1 P N2 C21 178.81(13) . . . .
P N1 C11 C12 -20.42(19) . . . .
P N1 C11 C13 -143.22(14) . . . .
P O1 C12 C11 -35.45(19) . . . .
N1 C11 C12 O1 33.1(2) . . . .
C13 C11 C12 O1 156.33(16) . . . .
N1 C11 C13 C15 44.1(2) . . . .
C12 C11 C13 C15 -72.1(2) . . . .
N1 C11 C13 C14 -81.9(2) . . . .
C12 C11 C13 C14 161.96(18) . . . .
P N2 C21 C22 16.75(18) . . . .
P N2 C21 C23 -107.57(16) . . . .
P O2 C22 C21 31.21(17) . . . .
N2 C21 C22 O2 -28.26(18) . . . .
C23 C21 C22 O2 94.85(18) . . . .
N2 C21 C23 C24 57.4(2) . . . .
C22 C21 C23 C24 -59.9(2) . . . .
N2 C21 C23 C25 -66.6(2) . . . .
C22 C21 C23 C25 176.09(17) . . . .
